data_1568298
loop_
_publ_author_name
'Gu, Yi-Ming'
'Yuan, You-You'
'Chen, Cai-Lin'
'Zhao, Sheng-Sheng'
'Sun, Tian-Jun'
'Han, Yu'
'Liu, Xiao-Wei'
'Lai, Zhiping'
'Wang, Shu-Dong'

_publ_section_title
;
 Fluorido-bridged robust metal-organic frameworks for efficient
 C<sub>2</sub>H<sub>2</sub>/CO<sub>2</sub> separation under moist
 conditions.
;
_journal_issue 6
_journal_name_full 'Chemical science'
_journal_page_first 1472
_journal_page_last 1478
_journal_paper_doi 10.1039/d2sc06699h
_journal_volume 14
_journal_year 2023
_chemical_formula_moiety 'C24 H8 F14 Fe6 O20, 6(C2 H7 N)'
_chemical_formula_sum 'C36 H50 F14 Fe6 N6 O20'
_chemical_formula_weight 1487.92
_space_group_crystal_system orthorhombic
_space_group_IT_number 19
_space_group_name_Hall 'P 2ac 2ab'
_space_group_name_H-M_alt 'P 21 21 21'
_atom_sites_solution_hydrogens mixed
_atom_sites_solution_primary dual
_audit_creation_date 2020-12-15
_audit_creation_method
;
Olex2 1.3
(compiled 2020.11.12 svn.r5f609507 for OlexSys, GUI svn.r6226)
;
_audit_update_record
;
2020-12-15 deposited with the CCDC.	2023-01-17 downloaded from the CCDC.
;
_cell_angle_alpha 90
_cell_angle_beta 90
_cell_angle_gamma 90
_cell_formula_units_Z 4
_cell_length_a 16.8365(11)
_cell_length_b 18.0784(13)
_cell_length_c 20.7460(12)
_cell_measurement_reflns_used 7155
_cell_measurement_temperature 110.15
_cell_measurement_theta_max 26.53
_cell_measurement_theta_min 2.56
_cell_volume 6314.6(7)
_computing_cell_refinement 'SAINT V8.40A (Bruker, 2019)'
_computing_data_reduction 'SAINT V8.40A (Bruker, 2019)'
_computing_molecular_graphics 'Olex2 1.3 (Dolomanov et al., 2009)'
_computing_publication_material 'Olex2 1.3 (Dolomanov et al., 2009)'
_computing_structure_refinement 'SHELXL 2018/3 (Sheldrick, 2015)'
_computing_structure_solution 'SHELXT 2018/2 (Sheldrick, 2018)'
_diffrn_ambient_temperature 110.15
_diffrn_detector 'CCD area detector'
_diffrn_detector_area_resol_mean 5.6
_diffrn_detector_type 'Bruker SMART CCD 6000 area detector'
_diffrn_measured_fraction_theta_full 0.998
_diffrn_measured_fraction_theta_max 0.997
_diffrn_measurement_device 'three-circle diffractometer'
_diffrn_measurement_device_type 'Bruker SMART CCD 6000 area detector'
_diffrn_measurement_method '\w scans'
_diffrn_radiation_monochromator graphite
_diffrn_radiation_probe x-ray
_diffrn_radiation_type MoK\a
_diffrn_radiation_wavelength 0.71073
_diffrn_reflns_av_R_equivalents 0.0858
_diffrn_reflns_av_unetI/netI 0.1094
_diffrn_reflns_Laue_measured_fraction_full 0.998
_diffrn_reflns_Laue_measured_fraction_max 0.997
_diffrn_reflns_limit_h_max 21
_diffrn_reflns_limit_h_min -21
_diffrn_reflns_limit_k_max 23
_diffrn_reflns_limit_k_min -23
_diffrn_reflns_limit_l_max 26
_diffrn_reflns_limit_l_min -26
_diffrn_reflns_number 43177
_diffrn_reflns_point_group_measured_fraction_full 0.998
_diffrn_reflns_point_group_measured_fraction_max 0.997
_diffrn_reflns_theta_full 25.242
_diffrn_reflns_theta_max 27.524
_diffrn_reflns_theta_min 2.306
_diffrn_source 'sealed X-ray tube'
_diffrn_source_current 1.4
_diffrn_source_power 0.07
_diffrn_source_target Mo
_diffrn_source_voltage 50.0
_exptl_absorpt_coefficient_mu 1.449
_exptl_absorpt_correction_T_max 0.7456
_exptl_absorpt_correction_T_min 0.6462
_exptl_absorpt_correction_type empirical
_exptl_absorpt_process_details
;
SADABS-2016/2 (Bruker,2016/2) was used for absorption correction.
wR2(int) was 0.1268 before and 0.0620 after correction.
The Ratio of minimum to maximum transmission is 0.8667.
The \l/2 correction factor is Not present.
;
_exptl_crystal_colour 'clear dark black'
_exptl_crystal_colour_lustre clear
_exptl_crystal_colour_modifier dark
_exptl_crystal_colour_primary black
_exptl_crystal_density_diffrn 1.565
_exptl_crystal_description plate
_exptl_crystal_F_000 3000
_exptl_crystal_size_max 0.5
_exptl_crystal_size_mid 0.5
_exptl_crystal_size_min 0.1
_refine_diff_density_max 0.954
_refine_diff_density_min -0.939
_refine_diff_density_rms 0.134
_refine_ls_abs_structure_details
;
 Refined as an inversion twin.
;
_refine_ls_abs_structure_Flack 0.48(3)
_refine_ls_extinction_method none
_refine_ls_goodness_of_fit_ref 1.034
_refine_ls_hydrogen_treatment mixed
_refine_ls_matrix_type full
_refine_ls_number_parameters 755
_refine_ls_number_reflns 14488
_refine_ls_number_restraints 70
_refine_ls_restrained_S_all 1.039
_refine_ls_R_factor_all 0.1092
_refine_ls_R_factor_gt 0.0668
_refine_ls_shift/su_max 0.000
_refine_ls_shift/su_mean 0.000
_refine_ls_structure_factor_coef Fsqd
_refine_ls_weighting_details 'w=1/[\s^2^(Fo^2^)+(0.0642P)^2^+16.6884P] where P=(Fo^2^+2Fc^2^)/3'
_refine_ls_weighting_scheme calc
_refine_ls_wR_factor_gt 0.1487
_refine_ls_wR_factor_ref 0.1689
_reflns_Friedel_coverage 0.832
_reflns_Friedel_fraction_full 0.997
_reflns_Friedel_fraction_max 0.996
_reflns_number_gt 9812
_reflns_number_total 14488
_reflns_threshold_expression 'I > 2\s(I)'
_cod_data_source_file d2sc06699h2.cif
_cod_data_source_block 1_pl
_cod_depositor_comments 'Adding full bibliography for 1568298.cif.'
_cod_database_code 1568298
_shelx_shelxl_version_number 2018/3
_shelx_space_group_comment
;
The symmetry employed for this shelxl refinement is uniquely defined
by the following loop, which should always be used as a source of
symmetry information in preference to the above space-group names.
They are only intended as comments.
;
_shelx_estimated_absorpt_t_max 0.869
_shelx_estimated_absorpt_t_min 0.531
_olex2_refinement_description
;
1. Twinned data refinement
 Scales: 0.52(3)
 0.48(3)
2. Fixed Uiso
 At 1.2 times of:
  All C(H) groups, All N(H) groups
 At 1.5 times of:
  All C(H,H,H) groups
3. Restrained distances
 N02W-H02W
 0.91 with sigma of 0.02
 H02W-C03W
 2 with sigma of 0.02
 H02W-C03W = C03W-C044
 2 with sigma of 0.02
4. Uiso/Uaniso restraints and constraints
N1 \\sim C26: within 2A with sigma of 0.0001 and sigma for terminal atoms of
0.0002 within 2A
F00S \\sim O6 \\sim O5 \\sim F3 \\sim O4 \\sim O1 \\sim O2 \\sim O3: within 2A
with sigma of 0.0001 and sigma for terminal atoms of 0.0002 within 2A
O16 \\sim F9 \\sim F10 \\sim O14 \\sim F12 \\sim F13 \\sim O19 \\sim O18:
within 2A with sigma of 0.0001 and sigma for terminal atoms of 0.0002 within 2A
F5 \\sim F6 \\sim O7 \\sim O8: within 2A with sigma of 0.0001 and sigma for
terminal atoms of 0.0002 within 2A
C5 \\sim O \\sim C2 \\sim C3 \\sim C4: within 2A with sigma of 0.00001 and
sigma for terminal atoms of 0.00002 within 2A
C04K \\sim C048: within 2A with sigma of 0.001 and sigma for terminal atoms of
0.002 within 2A
C19 \\sim C20 \\sim C21 \\sim C22 \\sim C23 \\sim C24: within 2A with sigma of
0.001 and sigma for terminal atoms of 0.002 within 2A
C04J \\sim C04D \\sim C03Z \\sim C03O \\sim C046 \\sim C04E \\sim C03W \\sim
C044 \\sim C04K \\sim C048: within 2A with sigma of 0.001 and sigma for
terminal atoms of 0.002 within 2A
Uanis(C04K) = Uanis(C048)
5.a Riding coordinates:
 N02J(H02J), N02K(H02K)
5.b Aromatic/amide H refined with riding coordinates:
 C15(H15), C16(H16), C12(H12), C21(H21), C4(H4), C3(H3), C22(H22), C11(H11),
 N02H(H02H)
5.c Idealised Me refined as rotating group:
 C04D(H04A,H04B,H04C), C04J(H04D,H04E,H04F), C048(H04G,H04H,H04I), C04K(H04J,
 H04K,H04L), C046(H04M,H04N,H04O), C04E(H04P,H04Q,H04R), C03O(H03A,H03B,H03C),
 C03Z(H03D,H03E,H03F), C03W(H03G,H03H,H03I), C044(H04S,H04T,H04U), C26(H26A,
 H26B,H26C), C25(H25A,H25B,H25C)
;
_smtbx_masks_void_probe_radius 1.2
_smtbx_masks_void_truncation_radius 1.2
_olex2_submission_special_instructions 'No special instructions were received'

loop_
_space_group_symop_operation_xyz
'x, y, z'
'-x+1/2, -y, z+1/2'
'x+1/2, -y+1/2, -z'
'-x, y+1/2, -z+1/2'

loop_
_atom_site_label
_atom_site_type_symbol
_atom_site_fract_x
_atom_site_fract_y
_atom_site_fract_z
_atom_site_U_iso_or_equiv
_atom_site_adp_type
_atom_site_occupancy
_atom_site_site_symmetry_order
_atom_site_calc_flag
_atom_site_refinement_flags_posn
_atom_site_refinement_flags_adp
_atom_site_refinement_flags_occupancy
_atom_site_disorder_assembly
_atom_site_disorder_group
Fe1 Fe 0.49149(9) 0.20944(8) 0.00361(7) 0.0134(3) Uani 1 1 d . . . . .
Fe4 Fe 0.48832(9) 0.20657(8) 0.50497(7) 0.0130(3) Uani 1 1 d . . . . .
Fe3 Fe 0.54089(9) 0.16893(8) 0.34416(7) 0.0128(3) Uani 1 1 d . . . . .
Fe2 Fe 0.54351(9) 0.23717(8) 0.16653(7) 0.0135(3) Uani 1 1 d . . . . .
Fe6 Fe 0.56348(9) -0.33181(8) 0.65627(7) 0.0144(3) Uani 1 1 d . . . . .
Fe5 Fe 0.42889(9) 0.23127(8) 0.66680(7) 0.0154(3) Uani 1 1 d . . . . .
F7 F 0.5558(3) 0.1574(3) 0.4374(3) 0.0166(13) Uani 1 1 d . . . . .
F5 F 0.5662(4) 0.0699(3) 0.3250(3) 0.0212(14) Uani 1 1 d . . . . .
F4 F 0.5333(4) 0.1946(3) 0.2531(3) 0.0196(13) Uani 1 1 d . . . . .
F10 F 0.4223(4) 0.3327(3) 0.6876(3) 0.0283(15) Uani 1 1 d . . . . .
F8 F 0.4262(4) 0.2550(3) 0.5750(3) 0.0174(13) Uani 1 1 d . . . . .
F11 F 0.4462(4) 0.1912(3) 0.7528(3) 0.0214(14) Uani 1 1 d . . . . .
F9 F 0.3172(4) 0.2268(4) 0.6775(3) 0.0254(14) Uani 1 1 d . . . . .
F2 F 0.5424(4) 0.2664(3) 0.0755(3) 0.0198(13) Uani 1 1 d . . . . .
F14 F 0.4263(4) 0.1537(3) -0.0620(3) 0.0162(13) Uani 1 1 d . . . . .
F6 F 0.6493(3) 0.1989(3) 0.3418(3) 0.0193(13) Uani 1 1 d . . . . .
F00S F 0.6490(4) 0.2629(3) 0.1759(3) 0.0251(14) Uani 1 1 d . . . . .
F13 F 0.5756(4) -0.4338(3) 0.6686(3) 0.0215(14) Uani 1 1 d . . . . .
O1 O 0.5151(4) 0.1016(4) 0.0439(3) 0.0167(16) Uani 1 1 d . . . . .
O O 0.4755(5) 0.4546(4) 0.4147(3) 0.0219(7) Uani 1 1 d . U . . .
F3 F 0.5073(5) 0.3334(3) 0.1884(3) 0.0339(17) Uani 1 1 d . . . . .
O6 O 0.5750(4) 0.1364(4) 0.1369(3) 0.0207(17) Uani 1 1 d . . . . .
F12 F 0.6735(4) -0.3121(4) 0.6571(3) 0.0270(15) Uani 1 1 d . . . . .
O12 O 0.5943(4) 0.2338(4) 0.5613(3) 0.0191(16) Uani 1 1 d . . . . .
O17 O 0.4959(5) -0.0469(4) 0.5901(3) 0.0184(16) Uani 1 1 d . . . . .
O7 O 0.4259(4) 0.1376(4) 0.3520(3) 0.0190(16) Uani 1 1 d . . . . .
O10 O 0.7369(4) 0.2902(4) 0.6044(3) 0.0208(17) Uani 1 1 d . . . . .
O2 O 0.5935(4) 0.2020(4) -0.0541(3) 0.0205(17) Uani 1 1 d . . . . .
O20 O 0.2597(4) -0.2751(4) 0.6040(3) 0.0187(16) Uani 1 1 d . . . . .
O11 O 0.3862(4) 0.1911(4) 0.4448(4) 0.0218(17) Uani 1 1 d . . . . .
O4 O 0.3815(4) 0.2250(4) 0.0563(3) 0.0196(17) Uani 1 1 d . . . . .
O3 O 0.4677(5) 0.3148(4) -0.0410(3) 0.0228(18) Uani 1 1 d . . . . .
O8 O 0.5024(5) 0.2721(4) 0.3576(3) 0.0257(18) Uani 1 1 d . . . . .
O9 O 0.5042(5) 0.3128(4) 0.4601(3) 0.0226(18) Uani 1 1 d . . . . .
O14 O 0.5475(4) 0.2385(5) 0.6627(3) 0.0269(19) Uani 1 1 d . . . . .
O15 O 0.4860(5) 0.0994(4) 0.5488(4) 0.0209(18) Uani 1 1 d . . . . .
O5 O 0.4264(4) 0.2087(5) 0.1570(3) 0.0243(18) Uani 1 1 d . . . . .
O19 O 0.4459(5) -0.3519(5) 0.6478(4) 0.032(2) Uani 1 1 d . . . . .
O16 O 0.4227(5) 0.1258(4) 0.6401(3) 0.0248(19) Uani 1 1 d . . . . .
O18 O 0.5410(6) -0.2273(4) 0.6443(4) 0.037(2) Uani 1 1 d . . . . .
C19 C 0.3965(7) -0.3208(6) 0.6121(5) 0.0213(13) Uani 1 1 d . U . . .
C13 C 0.4608(7) 0.0850(6) 0.6028(5) 0.017(2) Uani 1 1 d . . . . .
C5 C 0.4543(8) 0.5130(6) 0.3754(5) 0.0219(7) Uani 1 1 d . U . . .
C6 C 0.4555(7) 0.5884(5) 0.4016(5) 0.016(2) Uani 1 1 d . . . . .
C8 C 0.6703(6) 0.2884(7) 0.6428(5) 0.023(2) Uani 1 1 d . . . . .
C14 C 0.4750(7) 0.0096(6) 0.6300(5) 0.021(3) Uani 1 1 d . . . . .
C17 C 0.5090(7) -0.1057(6) 0.6293(5) 0.022(3) Uani 1 1 d . . . . .
C7 C 0.5979(6) 0.2506(6) 0.6198(5) 0.019(2) Uani 1 1 d . . . . .
C2 C 0.4748(7) 0.3930(6) 0.3757(5) 0.0219(7) Uani 1 1 d . U . . .
C20 C 0.3172(7) -0.3088(6) 0.6398(5) 0.0216(12) Uani 1 1 d . U . . .
C15 C 0.4733(8) -0.0112(6) 0.6914(5) 0.028(3) Uani 1 1 d . . . . .
H15 H 0.459082 0.018118 0.727617 0.034 Uiso 1 1 calc R U . . .
C23 C 0.1948(6) -0.2659(6) 0.6426(5) 0.0215(12) Uani 1 1 d . U . . .
C10 C 0.8740(7) 0.3319(6) 0.6104(5) 0.020(2) Uani 1 1 d . . . . .
C18 C 0.5293(7) -0.1774(6) 0.6011(5) 0.022(3) Uani 1 1 d . . . . .
C24 C 0.1242(7) -0.2313(7) 0.6167(5) 0.0216(13) Uani 1 1 d . U . . .
C16 C 0.4972(7) -0.0867(6) 0.6916(5) 0.026(3) Uani 1 1 d . . . . .
H16 H 0.503517 -0.117620 0.728298 0.031 Uiso 1 1 calc R U . . .
C12 C 0.6847(7) 0.3243(6) 0.6992(5) 0.027(3) Uani 1 1 d . . . . .
H12 H 0.648282 0.330965 0.733678 0.033 Uiso 1 1 calc R U . . .
C1 C 0.4957(6) 0.3212(6) 0.4007(5) 0.016(2) Uani 1 1 d . . . . .
C9 C 0.7932(7) 0.3271(6) 0.6393(5) 0.022(2) Uani 1 1 d . . . . .
C21 C 0.2889(7) -0.3210(6) 0.7008(5) 0.0220(12) Uani 1 1 d . U . . .
H21 H 0.316701 -0.344085 0.735177 0.026 Uiso 1 1 calc R U . . .
C4 C 0.4407(7) 0.4901(6) 0.3144(5) 0.0219(7) Uani 1 1 d . U . . .
H4 H 0.425048 0.520152 0.279077 0.026 Uiso 1 1 calc R U . . .
C3 C 0.4542(7) 0.4133(6) 0.3132(5) 0.0219(7) Uani 1 1 d . U . . .
H3 H 0.450085 0.381611 0.276887 0.026 Uiso 1 1 calc R U . . .
C22 C 0.2120(7) -0.2933(6) 0.7030(5) 0.0220(12) Uani 1 1 d . U . . .
H22 H 0.177705 -0.293277 0.739310 0.026 Uiso 1 1 calc R U . . .
C11 C 0.7655(8) 0.3504(7) 0.6967(6) 0.031(3) Uani 1 1 d . . . . .
H11 H 0.793204 0.378003 0.728544 0.037 Uiso 1 1 calc R U . . .
N02H N 0.5238(6) 0.4963(5) 0.5617(5) 0.030(2) Uani 1 1 d . . . . .
H02H H 0.527373 0.544767 0.559689 0.035 Uiso 1 1 calc R U . . .
C04D C 0.5919(10) 0.4518(9) 0.5503(7) 0.058(5) Uani 1 1 d . . . . .
H04A H 0.582015 0.419105 0.513484 0.087 Uiso 1 1 calc R U . . .
H04B H 0.603288 0.422000 0.588625 0.087 Uiso 1 1 calc R U . . .
H04C H 0.637532 0.483739 0.540837 0.087 Uiso 1 1 calc R U . . .
C04J C 0.4485(10) 0.4618(9) 0.5766(7) 0.053(5) Uani 1 1 d . . . . .
H04D H 0.444973 0.413963 0.554589 0.079 Uiso 1 1 calc R U . . .
H04E H 0.405076 0.493859 0.561989 0.079 Uiso 1 1 calc R U . . .
H04F H 0.444298 0.454337 0.623235 0.079 Uiso 1 1 calc R U . . .
N02J N 0.7239(5) 0.3657(5) 0.2518(5) 0.028(2) Uani 1 1 d . . . . .
H02J H 0.721837 0.331722 0.221389 0.033 Uiso 1 1 d R U . . .
C048 C 0.6517(9) 0.3686(7) 0.2901(7) 0.046(3) Uani 1 1 d . . . . .
H04G H 0.610003 0.393990 0.265675 0.069 Uiso 1 1 calc R U . . .
H04H H 0.662064 0.395573 0.330200 0.069 Uiso 1 1 calc R U . . .
H04I H 0.634325 0.318183 0.300272 0.069 Uiso 1 1 calc R U . . .
C04K C 0.7472(9) 0.4380(7) 0.2275(7) 0.046(3) Uani 1 1 d . . . . .
H04J H 0.791784 0.432492 0.197583 0.069 Uiso 1 1 calc R U . . .
H04K H 0.763170 0.469601 0.263656 0.069 Uiso 1 1 calc R U . . .
H04L H 0.702158 0.460712 0.205015 0.069 Uiso 1 1 calc R U . . .
N02K N 0.2735(6) 0.3714(5) 0.7161(5) 0.024(2) Uani 1 1 d . . . . .
H02K H 0.244146 0.338789 0.695601 0.028 Uiso 1 1 d R U . . .
C046 C 0.2677(8) 0.3638(8) 0.7848(6) 0.038(3) Uani 1 1 d . . . . .
H04M H 0.304511 0.398284 0.805594 0.056 Uiso 1 1 calc R U . . .
H04N H 0.281261 0.313010 0.797072 0.056 Uiso 1 1 calc R U . . .
H04O H 0.213270 0.374849 0.798491 0.056 Uiso 1 1 calc R U . . .
C04E C 0.2596(8) 0.4501(7) 0.6915(7) 0.039(3) Uani 1 1 d . . . . .
H04P H 0.293687 0.484561 0.715337 0.058 Uiso 1 1 calc R U . . .
H04Q H 0.203813 0.463660 0.698050 0.058 Uiso 1 1 calc R U . . .
H04R H 0.272390 0.452580 0.645516 0.058 Uiso 1 1 calc R U . . .
N02O N 0.2270(7) 0.7611(6) 0.4545(5) 0.029(2) Uani 1 1 d . . . . .
H02O H 0.204(7) 0.777(7) 0.421(6) 0.035 Uiso 1 1 d . U . . .
C03O C 0.2886(7) 0.8190(7) 0.4678(6) 0.030(3) Uani 1 1 d . . . . .
H03A H 0.313883 0.808923 0.509447 0.045 Uiso 1 1 calc R U . . .
H03B H 0.263258 0.867773 0.469043 0.045 Uiso 1 1 calc R U . . .
H03C H 0.328762 0.818097 0.433679 0.045 Uiso 1 1 calc R U . . .
C03Z C 0.2590(7) 0.6851(7) 0.4478(6) 0.032(3) Uani 1 1 d . . . . .
H03D H 0.286039 0.670732 0.487735 0.048 Uiso 1 1 calc R U . . .
H03E H 0.296897 0.683576 0.411923 0.048 Uiso 1 1 calc R U . . .
H03F H 0.215356 0.650604 0.439234 0.048 Uiso 1 1 calc R U . . .
N02W N 0.4763(7) 0.4475(5) 0.1123(4) 0.030(2) Uani 1 1 d D . . . .
H02W H 0.453(5) 0.489(3) 0.130(4) 0.035 Uiso 1 1 d D U . . .
C03W C 0.5378(8) 0.4623(7) 0.0677(7) 0.043(4) Uani 1 1 d D . . . .
H03G H 0.585987 0.476664 0.091034 0.065 Uiso 1 1 calc R U . . .
H03H H 0.521530 0.502661 0.039065 0.065 Uiso 1 1 calc R U . . .
H03I H 0.548443 0.417834 0.042106 0.065 Uiso 1 1 calc R U . . .
C044 C 0.4070(9) 0.4318(7) 0.0759(6) 0.048(4) Uani 1 1 d D . . . .
H04S H 0.361298 0.427875 0.105012 0.072 Uiso 1 1 calc R U . . .
H04T H 0.414017 0.384999 0.052820 0.072 Uiso 1 1 calc R U . . .
H04U H 0.397727 0.471734 0.044881 0.072 Uiso 1 1 calc R U . . .
N1 N 0.7037(6) 0.2416(8) 0.4601(5) 0.042(2) Uani 1 1 d . U . . .
C26 C 0.7357(8) 0.3168(9) 0.4523(6) 0.042(2) Uani 1 1 d . U . . .
H26A H 0.772924 0.317644 0.416018 0.063 Uiso 1 1 calc R U . . .
H26B H 0.763443 0.331531 0.491813 0.063 Uiso 1 1 calc R U . . .
H26C H 0.692030 0.351339 0.443920 0.063 Uiso 1 1 calc R U . . .
C25 C 0.7673(9) 0.1855(8) 0.4683(6) 0.043(4) Uani 1 1 d . . . . .
H25A H 0.813442 0.199440 0.442185 0.064 Uiso 1 1 calc R U . . .
H25B H 0.747683 0.137052 0.454303 0.064 Uiso 1 1 calc R U . . .
H25C H 0.782788 0.182974 0.513780 0.064 Uiso 1 1 calc R U . . .
H1 H 0.686(8) 0.232(7) 0.418(7) 0.051 Uiso 1 1 d . U . . .

loop_
_atom_site_aniso_label
_atom_site_aniso_U_11
_atom_site_aniso_U_22
_atom_site_aniso_U_33
_atom_site_aniso_U_23
_atom_site_aniso_U_13
_atom_site_aniso_U_12
Fe1 0.0180(8) 0.0141(7) 0.0080(7) -0.0011(6) -0.0011(6) 0.0000(6)
Fe4 0.0207(8) 0.0104(7) 0.0078(6) -0.0011(5) 0.0005(6) 0.0025(6)
Fe3 0.0182(8) 0.0113(7) 0.0088(7) -0.0006(6) 0.0003(6) 0.0023(6)
Fe2 0.0216(8) 0.0116(7) 0.0074(7) 0.0003(6) -0.0007(6) 0.0005(6)
Fe6 0.0208(8) 0.0130(7) 0.0094(7) -0.0007(6) -0.0006(6) 0.0004(6)
Fe5 0.0223(8) 0.0149(7) 0.0089(7) -0.0009(6) -0.0002(6) 0.0041(6)
F7 0.022(3) 0.018(3) 0.010(3) 0.001(2) 0.005(2) 0.001(3)
F5 0.033(4) 0.013(3) 0.018(3) -0.001(2) 0.005(3) 0.000(3)
F4 0.030(3) 0.020(3) 0.009(3) 0.000(2) 0.003(3) 0.006(3)
F10 0.041(4) 0.015(3) 0.028(3) -0.005(3) -0.004(3) 0.000(3)
F8 0.023(4) 0.018(3) 0.011(3) 0.003(2) 0.002(2) 0.008(3)
F11 0.025(4) 0.028(3) 0.011(3) 0.005(3) 0.000(3) -0.004(3)
F9 0.018(3) 0.035(4) 0.024(3) -0.001(3) 0.000(3) 0.002(3)
F2 0.034(4) 0.020(3) 0.005(3) 0.000(2) -0.002(3) -0.005(3)
F14 0.023(3) 0.013(3) 0.013(3) -0.002(2) -0.002(3) -0.003(2)
F6 0.018(3) 0.025(3) 0.015(3) -0.006(3) -0.003(2) -0.007(3)
F00S 0.032(4) 0.025(3) 0.018(3) -0.002(3) 0.000(3) -0.009(3)
F13 0.032(4) 0.018(3) 0.015(3) 0.003(3) -0.004(3) -0.002(3)
O1 0.028(5) 0.014(4) 0.008(3) 0.005(3) -0.006(3) 0.002(3)
O 0.0438(15) 0.0118(13) 0.0101(13) -0.0017(12) -0.0058(13) 0.0038(13)
F3 0.062(5) 0.020(3) 0.020(3) 0.001(3) -0.002(3) 0.011(4)
O6 0.025(4) 0.023(4) 0.015(4) -0.005(3) -0.001(3) 0.006(3)
F12 0.028(4) 0.041(4) 0.012(3) 0.001(3) -0.001(3) -0.012(3)
O12 0.025(4) 0.019(4) 0.014(4) -0.006(3) -0.004(3) 0.001(3)
O17 0.031(5) 0.012(4) 0.012(3) -0.002(3) 0.004(3) 0.001(3)
O7 0.024(4) 0.022(4) 0.011(4) -0.003(3) 0.002(3) 0.003(3)
O10 0.020(4) 0.032(5) 0.011(4) -0.002(3) 0.002(3) -0.005(4)
O2 0.023(4) 0.026(4) 0.012(4) -0.003(3) -0.001(3) -0.007(3)
O20 0.014(4) 0.030(4) 0.012(4) 0.005(3) 0.001(3) 0.005(3)
O11 0.022(4) 0.022(4) 0.021(4) -0.003(3) 0.001(3) 0.001(3)
O4 0.021(4) 0.030(4) 0.008(3) 0.003(3) 0.002(3) 0.005(3)
O3 0.043(5) 0.011(4) 0.014(4) 0.001(3) 0.001(4) 0.005(3)
O8 0.047(5) 0.015(4) 0.016(4) -0.001(3) -0.004(4) 0.004(4)
O9 0.045(5) 0.012(4) 0.011(4) 0.004(3) -0.004(4) 0.003(3)
O14 0.011(4) 0.053(5) 0.016(4) 0.013(4) 0.002(3) -0.001(4)
O15 0.032(5) 0.010(4) 0.020(4) 0.001(3) 0.002(3) 0.003(3)
O5 0.018(4) 0.050(5) 0.005(3) 0.004(3) -0.001(3) 0.011(4)
O19 0.022(5) 0.056(6) 0.017(4) 0.010(4) 0.000(3) 0.012(4)
O16 0.040(5) 0.017(4) 0.018(4) -0.009(3) 0.007(4) 0.004(4)
O18 0.078(7) 0.013(4) 0.020(4) -0.003(3) -0.001(4) 0.012(4)
C19 0.020(3) 0.033(3) 0.011(3) 0.004(2) -0.003(2) 0.002(3)
C13 0.025(6) 0.013(5) 0.012(5) 0.003(4) -0.009(4) 0.001(4)
C5 0.0438(15) 0.0118(13) 0.0101(13) -0.0017(12) -0.0058(13) 0.0038(13)
C6 0.022(6) 0.010(5) 0.015(5) 0.006(4) -0.004(4) 0.001(4)
C8 0.016(6) 0.043(7) 0.011(5) -0.001(5) 0.006(4) 0.000(5)
C14 0.046(8) 0.010(5) 0.006(5) -0.003(4) 0.001(5) 0.004(5)
C17 0.039(7) 0.007(5) 0.018(5) 0.003(4) 0.000(5) 0.000(5)
C7 0.016(6) 0.026(6) 0.014(5) 0.003(4) -0.001(4) -0.001(4)
C2 0.0438(15) 0.0118(13) 0.0102(13) -0.0017(12) -0.0058(13) 0.0038(13)
C20 0.020(3) 0.033(3) 0.011(2) 0.004(2) -0.003(2) 0.003(2)
C15 0.042(8) 0.027(6) 0.015(5) -0.004(5) 0.002(5) 0.006(6)
C23 0.020(3) 0.032(3) 0.012(2) 0.003(2) -0.003(2) 0.003(2)
C10 0.029(6) 0.021(6) 0.010(5) -0.002(4) -0.005(4) -0.003(5)
C18 0.037(7) 0.011(5) 0.017(5) 0.003(4) 0.003(5) 0.001(5)
C24 0.020(3) 0.032(3) 0.013(3) 0.002(2) -0.003(2) 0.002(3)
C16 0.042(8) 0.016(5) 0.020(5) -0.003(4) -0.002(5) 0.009(5)
C12 0.030(7) 0.035(7) 0.016(5) -0.005(5) 0.006(5) -0.006(6)
C1 0.023(6) 0.015(5) 0.011(5) -0.003(4) 0.000(4) 0.004(5)
C9 0.026(6) 0.024(6) 0.018(5) 0.002(5) 0.002(4) -0.004(5)
C21 0.021(3) 0.034(3) 0.012(2) 0.003(2) -0.003(2) 0.003(2)
C4 0.0438(15) 0.0118(13) 0.0102(13) -0.0017(12) -0.0058(13) 0.0038(13)
C3 0.0438(15) 0.0118(13) 0.0102(13) -0.0017(12) -0.0058(13) 0.0038(13)
C22 0.021(3) 0.033(3) 0.012(2) 0.003(2) -0.002(2) 0.003(2)
C11 0.039(8) 0.034(7) 0.020(6) -0.013(5) -0.001(5) 0.000(6)
N02H 0.048(7) 0.016(5) 0.025(5) 0.000(4) -0.002(5) -0.005(5)
C04D 0.071(12) 0.064(11) 0.038(9) -0.030(8) -0.012(8) 0.016(9)
C04J 0.067(12) 0.060(11) 0.031(8) -0.008(7) 0.011(8) -0.035(9)
N02J 0.021(5) 0.015(4) 0.047(6) 0.001(5) 0.004(5) 0.002(4)
C048 0.053(7) 0.017(5) 0.068(7) 0.005(4) 0.030(6) -0.003(4)
C04K 0.053(7) 0.017(5) 0.068(7) 0.005(4) 0.030(6) -0.003(4)
N02K 0.030(6) 0.007(4) 0.033(5) -0.004(4) -0.002(4) -0.004(4)
C046 0.042(9) 0.047(9) 0.023(7) 0.000(6) 0.008(6) -0.003(7)
C04E 0.034(8) 0.036(8) 0.047(8) 0.003(6) -0.008(6) -0.003(6)
N02O 0.040(7) 0.024(6) 0.023(5) 0.008(4) -0.007(5) 0.011(5)
C03O 0.028(7) 0.031(7) 0.030(7) 0.010(5) -0.010(5) 0.000(6)
C03Z 0.030(7) 0.031(7) 0.035(7) 0.001(5) -0.006(6) 0.010(6)
N02W 0.046(7) 0.027(5) 0.016(5) -0.002(4) 0.004(5) 0.005(5)
C03W 0.067(10) 0.028(7) 0.034(8) 0.007(6) -0.005(8) 0.005(7)
C044 0.086(13) 0.033(8) 0.025(7) -0.004(6) 0.010(8) 0.005(8)
N1 0.022(4) 0.088(5) 0.017(3) -0.016(4) 0.006(3) -0.003(4)
C26 0.022(4) 0.088(5) 0.017(3) -0.016(4) 0.006(3) -0.003(4)
C25 0.055(10) 0.061(10) 0.012(6) -0.004(6) -0.002(6) -0.032(8)

loop_
_atom_type_symbol
_atom_type_description
_atom_type_scat_dispersion_real
_atom_type_scat_dispersion_imag
_atom_type_scat_source
C C 0.0033 0.0016 'International Tables Vol C Tables 4.2.6.8 and 6.1.1.4'
H H 0.0000 0.0000 'International Tables Vol C Tables 4.2.6.8 and 6.1.1.4'
F F 0.0171 0.0103 'International Tables Vol C Tables 4.2.6.8 and 6.1.1.4'
Fe Fe 0.3463 0.8444 'International Tables Vol C Tables 4.2.6.8 and 6.1.1.4'
N N 0.0061 0.0033 'International Tables Vol C Tables 4.2.6.8 and 6.1.1.4'
O O 0.0106 0.0060 'International Tables Vol C Tables 4.2.6.8 and 6.1.1.4'

loop_
_geom_angle_atom_site_label_1
_geom_angle_atom_site_label_2
_geom_angle_atom_site_label_3
_geom_angle
_geom_angle_site_symmetry_1
_geom_angle_site_symmetry_3
_geom_angle_publ_flag
F2 Fe1 F14 172.2(3) . . ?
F2 Fe1 O1 95.6(3) . . ?
F2 Fe1 O2 96.2(3) . . ?
F2 Fe1 O4 85.6(3) . . ?
F2 Fe1 O3 86.8(3) . . ?
F14 Fe1 O1 84.8(2) . . ?
F14 Fe1 O2 91.6(3) . . ?
F14 Fe1 O4 86.6(3) . . ?
F14 Fe1 O3 92.9(3) . . ?
O1 Fe1 O4 94.6(3) . . ?
O2 Fe1 O1 90.7(3) . . ?
O2 Fe1 O4 174.3(3) . . ?
O2 Fe1 O3 88.0(3) . . ?
O3 Fe1 O1 177.3(3) . . ?
O3 Fe1 O4 86.7(3) . . ?
F7 Fe4 O12 90.6(3) . . ?
F7 Fe4 O11 89.4(3) . . ?
F7 Fe4 O9 91.3(3) . . ?
F7 Fe4 O15 84.6(3) . . ?
F8 Fe4 F7 177.0(3) . . ?
F8 Fe4 O12 86.5(3) . . ?
F8 Fe4 O11 93.5(3) . . ?
F8 Fe4 O9 89.4(3) . . ?
F8 Fe4 O15 94.5(3) . . ?
O11 Fe4 O12 173.9(3) . . ?
O11 Fe4 O9 88.0(3) . . ?
O9 Fe4 O12 85.9(3) . . ?
O15 Fe4 O12 89.6(3) . . ?
O15 Fe4 O11 96.6(3) . . ?
O15 Fe4 O9 173.8(3) . . ?
F7 Fe3 O7 90.7(3) . . ?
F7 Fe3 O8 90.2(3) . . ?
F5 Fe3 F7 94.5(3) . . ?
F5 Fe3 F4 92.1(3) . . ?
F5 Fe3 F6 92.8(3) . . ?
F5 Fe3 O7 88.1(3) . . ?
F5 Fe3 O8 173.0(3) . . ?
F4 Fe3 F7 171.6(3) . . ?
F4 Fe3 O7 94.7(3) . . ?
F4 Fe3 O8 83.8(3) . . ?
F6 Fe3 F7 86.2(3) . . ?
F6 Fe3 F4 88.3(3) . . ?
F6 Fe3 O7 176.9(3) . . ?
F6 Fe3 O8 92.8(3) . . ?
O8 Fe3 O7 86.6(3) . . ?
F4 Fe2 O6 87.0(3) . . ?
F4 Fe2 O5 84.6(3) . . ?
F2 Fe2 F4 170.6(3) . . ?
F2 Fe2 O6 87.2(3) . . ?
F2 Fe2 O5 88.0(3) . . ?
F00S Fe2 F4 95.0(3) . . ?
F00S Fe2 F2 92.4(3) . . ?
F00S Fe2 F3 93.0(3) . . ?
F00S Fe2 O6 90.4(3) . . ?
F00S Fe2 O5 179.5(3) . . ?
F3 Fe2 F4 96.4(3) . . ?
F3 Fe2 F2 88.9(3) . . ?
F3 Fe2 O6 174.9(3) . . ?
F3 Fe2 O5 86.8(3) . . ?
O6 Fe2 O5 89.8(3) . . ?
F11 Fe6 F14 175.2(3) 4_646 4_645 ?
F11 Fe6 O19 92.3(3) 4_646 . ?
F11 Fe6 O18 84.2(3) 4_646 . ?
F14 Fe6 O19 88.6(3) 4_645 . ?
F13 Fe6 F11 95.0(3) . 4_646 ?
F13 Fe6 F14 89.7(2) . 4_645 ?
F13 Fe6 F12 94.5(3) . . ?
F13 Fe6 O19 86.6(3) . . ?
F13 Fe6 O18 175.0(4) . . ?
F12 Fe6 F11 91.9(3) . 4_646 ?
F12 Fe6 F14 87.1(3) . 4_645 ?
F12 Fe6 O19 175.5(3) . . ?
F12 Fe6 O18 90.5(4) . . ?
O18 Fe6 F14 91.1(3) . 4_645 ?
O18 Fe6 O19 88.4(4) . . ?
F10 Fe5 F8 90.5(3) . . ?
F10 Fe5 F11 99.2(3) . . ?
F10 Fe5 F9 87.5(3) . . ?
F10 Fe5 O14 90.2(3) . . ?
F10 Fe5 O16 173.0(3) . . ?
F8 Fe5 O14 88.1(3) . . ?
F8 Fe5 O16 86.4(3) . . ?
F11 Fe5 F8 168.1(3) . . ?
F11 Fe5 O14 85.1(3) . . ?
F11 Fe5 O16 84.6(3) . . ?
F9 Fe5 F8 95.8(3) . . ?
F9 Fe5 F11 91.4(3) . . ?
F9 Fe5 O14 175.5(3) . . ?
F9 Fe5 O16 86.6(3) . . ?
O16 Fe5 O14 95.9(3) . . ?
Fe3 F7 Fe4 124.6(3) . . ?
Fe3 F4 Fe2 167.1(4) . . ?
Fe5 F8 Fe4 127.1(3) . . ?
Fe6 F11 Fe5 163.5(4) 4_656 . ?
Fe2 F2 Fe1 125.6(3) . . ?
Fe6 F14 Fe1 123.6(3) 4_655 . ?
C6 O1 Fe1 126.3(6) 4_645 . ?
C2 O C5 105.7(8) . . ?
C6 O6 Fe2 134.5(7) 4_645 . ?
C7 O12 Fe4 127.6(7) . . ?
C17 O17 C14 105.3(8) . . ?
C10 O7 Fe3 125.1(7) 3_456 . ?
C9 O10 C8 105.6(8) . . ?
C19 O2 Fe1 131.6(7) 4_655 . ?
C20 O20 C23 107.7(8) . . ?
C10 O11 Fe4 135.8(7) 3_456 . ?
C24 O4 Fe1 125.3(7) 2_554 . ?
C18 O3 Fe1 121.2(7) 4_655 . ?
C1 O8 Fe3 141.6(7) . . ?
C1 O9 Fe4 121.4(7) . . ?
C7 O14 Fe5 136.0(7) . . ?
C13 O15 Fe4 125.9(7) . . ?
C24 O5 Fe2 129.3(7) 2_554 . ?
C19 O19 Fe6 128.6(8) . . ?
C13 O16 Fe5 135.6(8) . . ?
C18 O18 Fe6 143.2(7) . . ?
O2 C19 C20 116.1(9) 4_645 . ?
O19 C19 O2 127.8(11) . 4_645 ?
O19 C19 C20 116.0(9) . . ?
O15 C13 O16 128.2(10) . . ?
O15 C13 C14 118.9(10) . . ?
O16 C13 C14 112.9(9) . . ?
O C5 C6 119.2(9) . . ?
C4 C5 O 111.2(9) . . ?
C4 C5 C6 129.4(10) . . ?
O1 C6 O6 126.0(10) 4_655 4_655 ?
O1 C6 C5 121.0(9) 4_655 . ?
O6 C6 C5 113.0(9) 4_655 . ?
O10 C8 C7 119.7(9) . . ?
C12 C8 O10 110.0(10) . . ?
C12 C8 C7 130.2(10) . . ?
O17 C14 C13 119.8(9) . . ?
C15 C14 O17 112.1(9) . . ?
C15 C14 C13 128.0(10) . . ?
O17 C17 C18 119.4(9) . . ?
C16 C17 O17 110.5(9) . . ?
C16 C17 C18 130.0(10) . . ?
O12 C7 C8 117.7(9) . . ?
O14 C7 O12 128.1(10) . . ?
O14 C7 C8 114.3(9) . . ?
O C2 C1 121.0(9) . . ?
O C2 C3 109.6(9) . . ?
C3 C2 C1 129.4(10) . . ?
O20 C20 C19 119.8(9) . . ?
O20 C20 C21 109.2(10) . . ?
C21 C20 C19 130.9(10) . . ?
C14 C15 H15 127.2 . . ?
C14 C15 C16 105.6(10) . . ?
C16 C15 H15 127.2 . . ?
O20 C23 C24 119.6(9) . . ?
O20 C23 C22 108.6(9) . . ?
C22 C23 C24 131.7(10) . . ?
O7 C10 C9 113.5(9) 3_556 . ?
O11 C10 O7 126.2(11) 3_556 3_556 ?
O11 C10 C9 120.3(10) 3_556 . ?
O3 C18 O18 127.3(10) 4_645 . ?
O3 C18 C17 120.5(10) 4_645 . ?
O18 C18 C17 112.2(9) . . ?
O4 C24 C23 118.0(10) 2 . ?
O5 C24 O4 125.2(10) 2 2 ?
O5 C24 C23 116.7(9) 2 . ?
C17 C16 C15 106.4(10) . . ?
C17 C16 H16 126.8 . . ?
C15 C16 H16 126.8 . . ?
C8 C12 H12 126.5 . . ?
C8 C12 C11 107.1(10) . . ?
C11 C12 H12 126.5 . . ?
O8 C1 C2 113.5(9) . . ?
O9 C1 O8 127.0(10) . . ?
O9 C1 C2 119.5(9) . . ?
O10 C9 C10 116.6(9) . . ?
C11 C9 O10 112.4(10) . . ?
C11 C9 C10 130.8(11) . . ?
C20 C21 H21 126.4 . . ?
C20 C21 C22 107.3(10) . . ?
C22 C21 H21 126.4 . . ?
C5 C4 H4 126.5 . . ?
C5 C4 C3 107.0(9) . . ?
C3 C4 H4 126.5 . . ?
C2 C3 C4 106.5(9) . . ?
C2 C3 H3 126.7 . . ?
C4 C3 H3 126.7 . . ?
C23 C22 C21 107.2(10) . . ?
C23 C22 H22 126.4 . . ?
C21 C22 H22 126.4 . . ?
C12 C11 H11 127.6 . . ?
C9 C11 C12 104.8(10) . . ?
C9 C11 H11 127.6 . . ?
C04D N02H H02H 120.0 . . ?
C04D N02H C04J 120.0(12) . . ?
C04J N02H H02H 120.0 . . ?
N02H C04D H04A 109.5 . . ?
N02H C04D H04B 109.5 . . ?
N02H C04D H04C 109.5 . . ?
H04A C04D H04B 109.5 . . ?
H04A C04D H04C 109.5 . . ?
H04B C04D H04C 109.5 . . ?
N02H C04J H04D 109.5 . . ?
N02H C04J H04E 109.5 . . ?
N02H C04J H04F 109.5 . . ?
H04D C04J H04E 109.5 . . ?
H04D C04J H04F 109.5 . . ?
H04E C04J H04F 109.5 . . ?
C048 N02J H02J 112.5 . . ?
C048 N02J C04K 112.4(10) . . ?
C04K N02J H02J 112.9 . . ?
N02J C048 H04G 109.5 . . ?
N02J C048 H04H 109.5 . . ?
N02J C048 H04I 109.5 . . ?
H04G C048 H04H 109.5 . . ?
H04G C048 H04I 109.5 . . ?
H04H C048 H04I 109.5 . . ?
N02J C04K H04J 109.5 . . ?
N02J C04K H04K 109.5 . . ?
N02J C04K H04L 109.5 . . ?
H04J C04K H04K 109.5 . . ?
H04J C04K H04L 109.5 . . ?
H04K C04K H04L 109.5 . . ?
C046 N02K H02K 112.2 . . ?
C046 N02K C04E 114.2(10) . . ?
C04E N02K H02K 112.1 . . ?
N02K C046 H04M 109.5 . . ?
N02K C046 H04N 109.5 . . ?
N02K C046 H04O 109.5 . . ?
H04M C046 H04N 109.5 . . ?
H04M C046 H04O 109.5 . . ?
H04N C046 H04O 109.5 . . ?
N02K C04E H04P 109.5 . . ?
N02K C04E H04Q 109.5 . . ?
N02K C04E H04R 109.5 . . ?
H04P C04E H04Q 109.5 . . ?
H04P C04E H04R 109.5 . . ?
H04Q C04E H04R 109.5 . . ?
C03O N02O H02O 103(9) . . ?
C03Z N02O H02O 114(9) . . ?
C03Z N02O C03O 114.4(10) . . ?
N02O C03O H03A 109.5 . . ?
N02O C03O H03B 109.5 . . ?
N02O C03O H03C 109.5 . . ?
H03A C03O H03B 109.5 . . ?
H03A C03O H03C 109.5 . . ?
H03B C03O H03C 109.5 . . ?
N02O C03Z H03D 109.5 . . ?
N02O C03Z H03E 109.5 . . ?
N02O C03Z H03F 109.5 . . ?
H03D C03Z H03E 109.5 . . ?
H03D C03Z H03F 109.5 . . ?
H03E C03Z H03F 109.5 . . ?
C03W N02W H02W 114(3) . . ?
C03W N02W C044 107.0(10) . . ?
C044 N02W H02W 91(7) . . ?
N02W C03W H03G 109.5 . . ?
N02W C03W H03H 109.5 . . ?
N02W C03W H03I 109.5 . . ?
H03G C03W H03H 109.5 . . ?
H03G C03W H03I 109.5 . . ?
H03H C03W H03I 109.5 . . ?
N02W C044 H04S 109.5 . . ?
N02W C044 H04T 109.5 . . ?
N02W C044 H04U 109.5 . . ?
H04S C044 H04T 109.5 . . ?
H04S C044 H04U 109.5 . . ?
H04T C044 H04U 109.5 . . ?
C26 N1 C25 112.3(10) . . ?
C26 N1 H1 101(8) . . ?
C25 N1 H1 102(8) . . ?
N1 C26 H26A 109.5 . . ?
N1 C26 H26B 109.5 . . ?
N1 C26 H26C 109.5 . . ?
H26A C26 H26B 109.5 . . ?
H26A C26 H26C 109.5 . . ?
H26B C26 H26C 109.5 . . ?
N1 C25 H25A 109.5 . . ?
N1 C25 H25B 109.5 . . ?
N1 C25 H25C 109.5 . . ?
H25A C25 H25B 109.5 . . ?
H25A C25 H25C 109.5 . . ?
H25B C25 H25C 109.5 . . ?

loop_
_geom_bond_atom_site_label_1
_geom_bond_atom_site_label_2
_geom_bond_distance
_geom_bond_site_symmetry_2
_geom_bond_publ_flag
Fe1 F2 2.005(6) . ?
Fe1 F14 2.018(6) . ?
Fe1 O1 2.159(7) . ?
Fe1 O2 2.098(7) . ?
Fe1 O4 2.169(7) . ?
Fe1 O3 2.154(7) . ?
Fe4 F7 2.012(6) . ?
Fe4 F8 1.993(6) . ?
Fe4 O12 2.190(7) . ?
Fe4 O11 2.144(8) . ?
Fe4 O9 2.152(7) . ?
Fe4 O15 2.141(7) . ?
Fe3 F7 1.961(6) . ?
Fe3 F5 1.883(6) . ?
Fe3 F4 1.949(6) . ?
Fe3 F6 1.905(6) . ?
Fe3 O7 2.023(8) . ?
Fe3 O8 1.993(8) . ?
Fe2 F4 1.962(6) . ?
Fe2 F2 1.962(6) . ?
Fe2 F00S 1.846(6) . ?
Fe2 F3 1.898(6) . ?
Fe2 O6 1.995(7) . ?
Fe2 O5 2.048(7) . ?
Fe6 F11 1.939(6) 4_646 ?
Fe6 F14 1.981(6) 4_645 ?
Fe6 F13 1.872(6) . ?
Fe6 F12 1.887(6) . ?
Fe6 O19 2.020(8) . ?
Fe6 O18 1.943(8) . ?
Fe5 F10 1.888(6) . ?
Fe5 F8 1.952(6) . ?
Fe5 F11 1.947(6) . ?
Fe5 F9 1.896(6) . ?
Fe5 O14 2.003(7) . ?
Fe5 O16 1.988(7) . ?
O1 C6 1.257(12) 4_645 ?
O C5 1.381(12) . ?
O C2 1.376(12) . ?
O6 C6 1.286(12) 4_645 ?
O12 C7 1.253(12) . ?
O17 C14 1.361(12) . ?
O17 C17 1.357(12) . ?
O7 C10 1.295(12) 3_456 ?
O10 C8 1.377(12) . ?
O10 C9 1.367(13) . ?
O2 C19 1.282(12) 4_655 ?
O20 C20 1.363(12) . ?
O20 C23 1.365(12) . ?
O11 C10 1.234(12) 3_456 ?
O4 C24 1.262(12) 2_554 ?
O3 C18 1.257(12) 4_655 ?
O8 C1 1.266(12) . ?
O9 C1 1.249(12) . ?
O14 C7 1.249(12) . ?
O15 C13 1.227(13) . ?
O5 C24 1.260(12) 2_554 ?
O19 C19 1.249(13) . ?
O16 C13 1.246(13) . ?
O18 C18 1.287(13) . ?
C19 C20 1.469(15) . ?
C13 C14 1.494(14) . ?
C5 C6 1.467(14) . ?
C5 C4 1.350(14) . ?
C8 C7 1.478(15) . ?
C8 C12 1.359(14) . ?
C14 C15 1.330(14) . ?
C17 C18 1.462(14) . ?
C17 C16 1.352(14) . ?
C2 C1 1.441(14) . ?
C2 C3 1.392(14) . ?
C20 C21 1.369(14) . ?
C15 H15 0.9500 . ?
C15 C16 1.422(15) . ?
C23 C24 1.446(15) . ?
C23 C22 1.378(14) . ?
C10 C9 1.489(15) . ?
C16 H16 0.9500 . ?
C12 H12 0.9500 . ?
C12 C11 1.442(17) . ?
C9 C11 1.346(15) . ?
C21 H21 0.9500 . ?
C21 C22 1.389(15) . ?
C4 H4 0.9500 . ?
C4 C3 1.407(13) . ?
C3 H3 0.9500 . ?
C22 H22 0.9500 . ?
C11 H11 0.9500 . ?
N02H H02H 0.8800 . ?
N02H C04D 1.421(17) . ?
N02H C04J 1.446(17) . ?
C04D H04A 0.9800 . ?
C04D H04B 0.9800 . ?
C04D H04C 0.9800 . ?
C04J H04D 0.9800 . ?
C04J H04E 0.9800 . ?
C04J H04F 0.9800 . ?
N02J H02J 0.8802 . ?
N02J C048 1.454(15) . ?
N02J C04K 1.455(14) . ?
C048 H04G 0.9800 . ?
C048 H04H 0.9800 . ?
C048 H04I 0.9800 . ?
C04K H04J 0.9800 . ?
C04K H04K 0.9800 . ?
C04K H04L 0.9800 . ?
N02K H02K 0.8800 . ?
N02K C046 1.434(14) . ?
N02K C04E 1.529(14) . ?
C046 H04M 0.9800 . ?
C046 H04N 0.9800 . ?
C046 H04O 0.9800 . ?
C04E H04P 0.9800 . ?
C04E H04Q 0.9800 . ?
C04E H04R 0.9800 . ?
N02O H02O 0.85(12) . ?
N02O C03O 1.498(15) . ?
N02O C03Z 1.483(14) . ?
C03O H03A 0.9800 . ?
C03O H03B 0.9800 . ?
C03O H03C 0.9800 . ?
C03Z H03D 0.9800 . ?
C03Z H03E 0.9800 . ?
C03Z H03F 0.9800 . ?
N02W H02W 0.93(3) . ?
N02W C03W 1.414(17) . ?
N02W C044 1.418(17) . ?
C03W H03G 0.9800 . ?
C03W H03H 0.9800 . ?
C03W H03I 0.9800 . ?
C044 H04S 0.9800 . ?
C044 H04T 0.9800 . ?
C044 H04U 0.9800 . ?
N1 C26 1.472(18) . ?
N1 C25 1.485(19) . ?
N1 H1 0.95(13) . ?
C26 H26A 0.9800 . ?
C26 H26B 0.9800 . ?
C26 H26C 0.9800 . ?
C25 H25A 0.9800 . ?
C25 H25B 0.9800 . ?
C25 H25C 0.9800 . ?

loop_
_geom_torsion_atom_site_label_1
_geom_torsion_atom_site_label_2
_geom_torsion_atom_site_label_3
_geom_torsion_atom_site_label_4
_geom_torsion
_geom_torsion_site_symmetry_1
_geom_torsion_site_symmetry_2
_geom_torsion_site_symmetry_3
_geom_torsion_site_symmetry_4
_geom_torsion_publ_flag
Fe4 O12 C7 O14 19.2(17) . . . . ?
Fe4 O12 C7 C8 -161.7(7) . . . . ?
Fe4 O9 C1 O8 -24.1(16) . . . . ?
Fe4 O9 C1 C2 154.9(8) . . . . ?
Fe4 O15 C13 O16 10.0(17) . . . . ?
Fe4 O15 C13 C14 -170.6(7) . . . . ?
Fe3 O8 C1 O9 -12(2) . . . . ?
Fe3 O8 C1 C2 168.9(9) . . . . ?
Fe6 O19 C19 O2 37.7(18) . . . 4_645 ?
Fe6 O19 C19 C20 -142.3(9) . . . . ?
Fe6 O18 C18 O3 -3(2) . . . 4_645 ?
Fe6 O18 C18 C17 175.9(11) . . . . ?
Fe5 O14 C7 O12 -31.8(19) . . . . ?
Fe5 O14 C7 C8 149.2(9) . . . . ?
Fe5 O16 C13 O15 -42.0(18) . . . . ?
Fe5 O16 C13 C14 138.6(9) . . . . ?
O C5 C6 O1 9.1(17) . . . 4_655 ?
O C5 C6 O6 -171.6(10) . . . 4_655 ?
O C5 C4 C3 -0.5(15) . . . . ?
O C2 C1 O8 -171.2(11) . . . . ?
O C2 C1 O9 9.7(18) . . . . ?
O C2 C3 C4 -0.9(14) . . . . ?
O17 C14 C15 C16 1.8(15) . . . . ?
O17 C17 C18 O3 -2.1(18) . . . 4_645 ?
O17 C17 C18 O18 179.1(11) . . . . ?
O17 C17 C16 C15 1.3(15) . . . . ?
O7 C10 C9 O10 -175.0(9) 3_556 . . . ?
O7 C10 C9 C11 1.6(18) 3_556 . . . ?
O10 C8 C7 O12 -13.5(16) . . . . ?
O10 C8 C7 O14 165.6(10) . . . . ?
O10 C8 C12 C11 -0.3(14) . . . . ?
O10 C9 C11 C12 1.5(14) . . . . ?
O2 C19 C20 O20 -0.1(16) 4_645 . . . ?
O2 C19 C20 C21 -174.4(12) 4_645 . . . ?
O20 C20 C21 C22 -0.7(13) . . . . ?
O20 C23 C24 O4 14.9(17) . . . 2 ?
O20 C23 C24 O5 -164.0(10) . . . 2 ?
O20 C23 C22 C21 -1.0(13) . . . . ?
O11 C10 C9 O10 6.1(16) 3_556 . . . ?
O11 C10 C9 C11 -177.4(12) 3_556 . . . ?
O15 C13 C14 O17 -17.3(16) . . . . ?
O15 C13 C14 C15 159.6(13) . . . . ?
O19 C19 C20 O20 179.9(10) . . . . ?
O19 C19 C20 C21 6(2) . . . . ?
O16 C13 C14 O17 162.2(10) . . . . ?
O16 C13 C14 C15 -20.9(19) . . . . ?
C19 C20 C21 C22 174.1(12) . . . . ?
C13 C14 C15 C16 -175.3(12) . . . . ?
C5 O C2 C1 178.9(11) . . . . ?
C5 O C2 C3 0.6(14) . . . . ?
C5 C4 C3 C2 0.8(14) . . . . ?
C6 C5 C4 C3 174.1(12) . . . . ?
C8 O10 C9 C10 175.5(9) . . . . ?
C8 O10 C9 C11 -1.7(13) . . . . ?
C8 C12 C11 C9 -0.7(14) . . . . ?
C14 O17 C17 C18 177.2(11) . . . . ?
C14 O17 C17 C16 -0.3(14) . . . . ?
C14 C15 C16 C17 -1.9(15) . . . . ?
C17 O17 C14 C13 176.4(10) . . . . ?
C17 O17 C14 C15 -1.0(14) . . . . ?
C7 C8 C12 C11 179.6(12) . . . . ?
C2 O C5 C6 -175.3(11) . . . . ?
C2 O C5 C4 -0.1(14) . . . . ?
C20 O20 C23 C24 -179.9(10) . . . . ?
C20 O20 C23 C22 0.6(13) . . . . ?
C20 C21 C22 C23 1.0(14) . . . . ?
C23 O20 C20 C19 -175.4(10) . . . . ?
C23 O20 C20 C21 0.0(13) . . . . ?
C10 C9 C11 C12 -175.1(11) . . . . ?
C18 C17 C16 C15 -175.8(12) . . . . ?
C24 C23 C22 C21 179.6(12) . . . . ?
C16 C17 C18 O3 174.9(13) . . . 4_645 ?
C16 C17 C18 O18 -4(2) . . . . ?
C12 C8 C7 O12 166.6(12) . . . . ?
C12 C8 C7 O14 -14.2(18) . . . . ?
C1 C2 C3 C4 -179.0(12) . . . . ?
C9 O10 C8 C7 -178.7(10) . . . . ?
C9 O10 C8 C12 1.2(13) . . . . ?
C4 C5 C6 O1 -165.2(13) . . . 4_655 ?
C4 C5 C6 O6 14.1(19) . . . 4_655 ?
C3 C2 C1 O8 6.7(19) . . . . ?
C3 C2 C1 O9 -172.5(12) . . . . ?
C22 C23 C24 O4 -165.8(12) . . . 2 ?
C22 C23 C24 O5 15(2) . . . 2 ?

loop_
_twin_individual_id
_twin_individual_mass_fraction_refined
1 0.52(3)
2 0.48(3)

loop_
_smtbx_masks_void_nr
_smtbx_masks_void_average_x
_smtbx_masks_void_average_y
_smtbx_masks_void_average_z
_smtbx_masks_void_volume
_smtbx_masks_void_count_electrons
_smtbx_masks_void_content
1 0.229 -0.034 0.597 154.3 14.9 '1 DMF'
2 0.222 0.461 0.406 146.7 16.1 '1 DMF'
3 0.271 0.034 0.097 154.3 15.2 '1 DMF'
4 0.278 0.539 -0.094 146.7 16.9 '1 DMF'
5 0.729 0.534 0.403 154.3 15.3 '1 DMF'
6 0.722 0.039 0.594 146.7 16.6 '1 DMF'
7 0.771 0.466 0.903 154.3 15.0 '1 DMF'
8 0.778 -0.039 0.094 146.7 16.3 '1 DMF'
